data_4022909
loop_
_publ_author_name
'Jianguang Zhou'
'Nabi A. Magomedov'

_publ_section_title
;
 Explorations on the Asymmetric Total Synthesis of Isoschizogamine
;
_journal_name_full 'Journal of Organic Chemistry'
_journal_page_first 3808
_journal_page_last 3815
_journal_paper_doi 10.1021/jo070144x
_journal_volume 72
_journal_year 2007
_chemical_absolute_configuration unk
_chemical_formula_moiety 'C21 H26 N2 O3'
_chemical_formula_sum 'C21 H26 N2 O3'
_chemical_formula_weight 354.44
_chemical_name_common MAGJZ01
_chemical_name_systematic
; 
 ? 
;
_space_group_IT_number 4
_symmetry_cell_setting monoclinic
_symmetry_space_group_name_Hall 'P 2yb'
_symmetry_space_group_name_H-M 'P 1 21 1'
_atom_sites_solution_hydrogens geom
_atom_sites_solution_primary direct
_atom_sites_solution_secondary difmap
_audit_creation_method SHELXL-97
_cell_angle_alpha 90.00
_cell_angle_beta 95.483(2)
_cell_angle_gamma 90.00
_cell_formula_units_Z 2
_cell_length_a 11.6107(11)
_cell_length_b 5.6461(5)
_cell_length_c 14.4520(13)
_cell_measurement_reflns_used 3442
_cell_measurement_temperature 193(2)
_cell_measurement_theta_max 26.5
_cell_measurement_theta_min 2.8
_cell_volume 943.07(15)
_computing_cell_refinement 'Bruker SMART'
_computing_data_collection 'Bruker SMART'
_computing_data_reduction 'Bruker SAINT'
_computing_molecular_graphics 'Bruker SHELXTL'
_computing_publication_material 'Bruker SHELXTL'
_computing_structure_refinement 'SHELXL-97 (Sheldrick, 1997)'
_computing_structure_solution 'SHELXS-97 (Sheldrick, 1990)'
_diffrn_ambient_temperature 193(2)
_diffrn_measured_fraction_theta_full 0.964
_diffrn_measured_fraction_theta_max 0.964
_diffrn_measurement_device_type 'CCD area detector'
_diffrn_measurement_method 'phi and omega scans'
_diffrn_radiation_monochromator graphite
_diffrn_radiation_source 'fine-focus sealed tube'
_diffrn_radiation_type MoK\a
_diffrn_radiation_wavelength 0.71073
_diffrn_reflns_av_R_equivalents 0.0694
_diffrn_reflns_av_sigmaI/netI 0.1161
_diffrn_reflns_limit_h_max 15
_diffrn_reflns_limit_h_min -15
_diffrn_reflns_limit_k_max 7
_diffrn_reflns_limit_k_min -7
_diffrn_reflns_limit_l_max 18
_diffrn_reflns_limit_l_min -19
_diffrn_reflns_number 11475
_diffrn_reflns_theta_full 28.32
_diffrn_reflns_theta_max 28.32
_diffrn_reflns_theta_min 1.76
_exptl_absorpt_coefficient_mu 0.084
_exptl_absorpt_correction_type empirical
_exptl_absorpt_process_details SADABS
_exptl_crystal_colour Colorless
_exptl_crystal_density_diffrn 1.248
_exptl_crystal_density_method 'not measured'
_exptl_crystal_description Plate
_exptl_crystal_F_000 380
_exptl_crystal_size_max 0.46
_exptl_crystal_size_mid 0.16
_exptl_crystal_size_min 0.08
_refine_diff_density_max 0.353
_refine_diff_density_min -0.271
_refine_diff_density_rms 0.052
_refine_ls_abs_structure_details 'Flack H D (1983), Acta Cryst. A39, 876-881'
_refine_ls_abs_structure_Flack 0(2)
_refine_ls_extinction_method none
_refine_ls_goodness_of_fit_ref 1.074
_refine_ls_hydrogen_treatment mixed
_refine_ls_matrix_type full
_refine_ls_number_parameters 237
_refine_ls_number_reflns 4392
_refine_ls_number_restraints 1
_refine_ls_restrained_S_all 1.074
_refine_ls_R_factor_all 0.1521
_refine_ls_R_factor_gt 0.0884
_refine_ls_shift/su_max 0.006
_refine_ls_shift/su_mean 0.001
_refine_ls_structure_factor_coef Fsqd
_refine_ls_weighting_details 'calc w=1/[\s^2^(Fo^2^)+(0.0445P)^2^+0.4635P] where P=(Fo^2^+2Fc^2^)/3'
_refine_ls_weighting_scheme calc
_refine_ls_wR_factor_gt 0.1326
_refine_ls_wR_factor_ref 0.1493
_reflns_number_gt 2643
_reflns_number_total 4392
_reflns_threshold_expression >2sigma(I)
_cod_data_source_file jo070144xsi20070123_102145.cif
_cod_data_source_block asd
_cod_depositor_comments
;
The following automatic conversions were performed:
'_symmetry_cell_setting' value 'Monoclinic' changed to 'monoclinic'
according to '/home/saulius/struct/CIF-dictionaries/cif_core.dic'
dictionary named 'cif_core.dic' version 2.4.1 from 2010-06-29.

Automatic conversion script
Id: cif_fix_enum 1527 2010-12-29 10:47:43Z saulius 
;
_cod_original_sg_symbol_H-M 'P 21'
_cod_database_code 4022909

loop_
_symmetry_equiv_pos_as_xyz
'x, y, z'
'-x, y+1/2, -z'

loop_
_atom_site_label
_atom_site_type_symbol
_atom_site_fract_x
_atom_site_fract_y
_atom_site_fract_z
_atom_site_U_iso_or_equiv
_atom_site_adp_type
_atom_site_occupancy
_atom_site_symmetry_multiplicity
_atom_site_calc_flag
_atom_site_refinement_flags
O1 O 0.4547(2) 0.4962(5) 0.38300(19) 0.0411(8) Uani 1 1 d .
O2 O 0.5761(2) 0.6631(5) 0.24487(19) 0.0391(7) Uani 1 1 d .
N1 N 0.1359(2) 1.0211(5) 0.2859(2) 0.0301(8) Uani 1 1 d .
H1A H 0.0890 0.9480 0.3209 0.036 Uiso 1 1 calc R
C2 C 0.2936(3) 0.7596(7) 0.3341(2) 0.0297(9) Uani 1 1 d .
H2A H 0.2506 0.7069 0.3829 0.036 Uiso 1 1 calc R
C6 C 0.3084(3) 1.0099(7) 0.1999(2) 0.0273(9) Uani 1 1 d .
C1 C 0.2458(3) 0.9327(6) 0.2719(3) 0.0259(9) Uani 1 1 d .
C5 C 0.4162(3) 0.9090(7) 0.1925(3) 0.0327(9) Uani 1 1 d .
H5A H 0.4586 0.9577 0.1428 0.039 Uiso 1 1 calc R
C3 C 0.4020(3) 0.6643(7) 0.3258(3) 0.0315(10) Uani 1 1 d .
C4 C 0.4645(3) 0.7426(7) 0.2535(3) 0.0302(9) Uani 1 1 d .
O3 O 0.0579(2) 1.2528(6) 0.45664(18) 0.0513(8) Uani 1 1 d .
C11 C -0.0221(3) 1.3241(6) 0.2344(3) 0.0263(9) Uani 1 1 d .
C19 C -0.0335(4) 1.2629(8) 0.4051(3) 0.0374(10) Uani 1 1 d .
C8 C 0.1304(3) 1.2235(7) 0.1377(2) 0.0279(9) Uani 1 1 d .
H8A H 0.0934 1.0762 0.1104 0.033 Uiso 1 1 calc R
C22 C -0.1066(3) 1.1303(7) 0.2035(3) 0.0282(9) Uani 1 1 d .
H22A H -0.0993 1.0685 0.1432 0.034 Uiso 1 1 calc R
C7 C 0.2615(3) 1.2065(7) 0.1332(2) 0.0273(9) Uani 1 1 d .
H7A H 0.2965 1.3595 0.1566 0.033 Uiso 1 1 calc R
C12 C 0.1052(3) 1.2422(7) 0.2384(2) 0.0241(8) Uani 1 1 d .
H12A H 0.1550 1.3705 0.2685 0.029 Uiso 1 1 calc R
C21 C -0.1891(3) 1.0339(7) 0.2477(3) 0.0303(9) Uani 1 1 d .
H21A H -0.2371 0.9227 0.2131 0.036 Uiso 1 1 calc R
C9 C 0.0679(3) 1.4403(8) 0.0915(3) 0.0425(11) Uani 1 1 d .
H9A H 0.1235 1.5702 0.0839 0.051 Uiso 1 1 calc R
H9B H 0.0296 1.3977 0.0296 0.051 Uiso 1 1 calc R
N2 N -0.1167(3) 1.1057(7) 0.4128(2) 0.0428(9) Uani 1 1 d .
H2B H -0.1110 1.0128 0.4619 0.051 Uiso 1 1 calc R
C15 C 0.2930(3) 1.1717(8) 0.0361(3) 0.0377(11) Uani 1 1 d .
H15A H 0.2774 1.0216 0.0080 0.045 Uiso 1 1 calc R
C20 C -0.2173(3) 1.0762(8) 0.3450(3) 0.0389(10) Uani 1 1 d .
H20A H -0.2659 1.2201 0.3458 0.047 Uiso 1 1 calc R
H20B H -0.2637 0.9412 0.3645 0.047 Uiso 1 1 calc R
C14 C 0.3897(4) 0.3996(9) 0.4525(3) 0.0544(13) Uani 1 1 d .
H14A H 0.4365 0.2814 0.4887 0.082 Uiso 1 1 calc R
H14B H 0.3195 0.3243 0.4230 0.082 Uiso 1 1 calc R
H14C H 0.3682 0.5265 0.4938 0.082 Uiso 1 1 calc R
C10 C -0.0221(3) 1.5161(7) 0.1568(3) 0.0371(10) Uani 1 1 d .
H10A H -0.0997 1.5275 0.1221 0.045 Uiso 1 1 calc R
H10B H -0.0016 1.6727 0.1845 0.045 Uiso 1 1 calc R
C18 C -0.0511(3) 1.4376(7) 0.3261(3) 0.0343(10) Uani 1 1 d .
H18A H -0.0008 1.5773 0.3400 0.041 Uiso 1 1 calc R
H18B H -0.1325 1.4921 0.3197 0.041 Uiso 1 1 calc R
C16 C 0.3405(4) 1.3333(11) -0.0127(3) 0.0575(15) Uani 1 1 d .
H16A H 0.3573 1.4855 0.0132 0.08(2) Uiso 1 1 calc R
H16B H 0.3582 1.2986 -0.0741 0.071(16) Uiso 1 1 calc R
C13 C 0.5788(4) 0.4365(8) 0.2021(3) 0.0498(12) Uani 1 1 d .
H13A H 0.6593 0.3889 0.1980 0.075 Uiso 1 1 calc R
H13B H 0.5382 0.4440 0.1395 0.075 Uiso 1 1 calc R
H13C H 0.5407 0.3204 0.2393 0.075 Uiso 1 1 calc R

loop_
_atom_site_aniso_label
_atom_site_aniso_U_11
_atom_site_aniso_U_22
_atom_site_aniso_U_33
_atom_site_aniso_U_23
_atom_site_aniso_U_13
_atom_site_aniso_U_12
O1 0.0380(16) 0.040(2) 0.0442(18) 0.0099(15) -0.0004(14) 0.0070(14)
O2 0.0236(14) 0.0410(19) 0.0525(18) -0.0019(15) 0.0022(12) 0.0007(13)
N1 0.0209(16) 0.0256(19) 0.045(2) 0.0075(16) 0.0075(14) -0.0043(15)
C2 0.033(2) 0.036(2) 0.020(2) -0.0001(19) 0.0024(16) -0.010(2)
C6 0.0233(19) 0.027(2) 0.032(2) 0.0027(19) 0.0015(17) -0.0032(18)
C1 0.025(2) 0.022(2) 0.030(2) -0.0028(18) -0.0045(17) -0.0040(17)
C5 0.030(2) 0.035(2) 0.033(2) -0.002(2) 0.0049(17) -0.002(2)
C3 0.029(2) 0.025(2) 0.038(2) -0.0045(19) -0.0083(18) -0.0024(18)
C4 0.024(2) 0.027(2) 0.039(2) -0.006(2) -0.0001(17) -0.0044(18)
O3 0.0488(18) 0.066(2) 0.0359(17) -0.0226(16) -0.0125(14) 0.0103(18)
C11 0.030(2) 0.022(2) 0.027(2) -0.0050(16) 0.0027(17) 0.0038(17)
C19 0.044(3) 0.041(3) 0.027(2) -0.016(2) -0.0012(19) 0.014(2)
C8 0.0300(19) 0.020(2) 0.033(2) 0.0000(18) -0.0008(16) -0.0011(17)
C22 0.0227(19) 0.030(2) 0.031(2) -0.0081(18) -0.0021(16) 0.0117(18)
C7 0.0279(19) 0.024(2) 0.030(2) 0.0056(18) 0.0002(16) 0.0006(17)
C12 0.0205(18) 0.020(2) 0.031(2) -0.0028(19) 0.0011(15) -0.0046(17)
C21 0.0229(19) 0.029(2) 0.037(2) 0.0009(19) -0.0071(17) 0.0007(18)
C9 0.042(2) 0.040(3) 0.044(3) 0.010(2) -0.002(2) 0.008(2)
N2 0.046(2) 0.058(3) 0.0231(19) 0.0052(18) -0.0019(16) 0.008(2)
C15 0.035(2) 0.044(3) 0.034(2) 0.002(2) 0.0011(18) 0.010(2)
C20 0.033(2) 0.043(3) 0.039(3) 0.004(2) -0.0015(18) 0.001(2)
C14 0.044(3) 0.059(3) 0.059(3) 0.031(3) 0.000(2) 0.006(2)
C10 0.041(2) 0.025(2) 0.046(3) 0.005(2) 0.0027(19) 0.008(2)
C18 0.031(2) 0.026(2) 0.046(3) -0.008(2) 0.0008(19) 0.0018(19)
C16 0.047(3) 0.091(5) 0.034(3) 0.024(3) 0.005(2) -0.001(3)
C13 0.038(2) 0.047(3) 0.065(3) 0.001(3) 0.002(2) 0.013(2)

loop_
_atom_type_symbol
_atom_type_description
_atom_type_scat_dispersion_real
_atom_type_scat_dispersion_imag
_atom_type_scat_source
C C 0.0033 0.0016 'International Tables Vol C Tables 4.2.6.8 and 6.1.1.4'
H H 0.0000 0.0000 'International Tables Vol C Tables 4.2.6.8 and 6.1.1.4'
N N 0.0061 0.0033 'International Tables Vol C Tables 4.2.6.8 and 6.1.1.4'
O O 0.0106 0.0060 'International Tables Vol C Tables 4.2.6.8 and 6.1.1.4'

loop_
_geom_angle_atom_site_label_1
_geom_angle_atom_site_label_2
_geom_angle_atom_site_label_3
_geom_angle
C3 O1 C14 117.2(3)
C4 O2 C13 112.9(3)
C1 N1 C12 115.0(3)
C3 C2 C1 121.4(3)
C5 C6 C1 117.8(3)
C5 C6 C7 121.1(3)
C1 C6 C7 121.0(3)
C6 C1 N1 122.9(3)
C6 C1 C2 119.5(3)
N1 C1 C2 117.6(3)
C4 C5 C6 123.3(4)
O1 C3 C2 125.2(4)
O1 C3 C4 116.0(3)
C2 C3 C4 118.9(4)
C5 C4 O2 119.5(4)
C5 C4 C3 119.1(4)
O2 C4 C3 121.3(4)
C22 C11 C18 111.6(3)
C22 C11 C12 112.8(3)
C18 C11 C12 112.3(3)
C22 C11 C10 109.6(3)
C18 C11 C10 110.2(3)
C12 C11 C10 99.7(3)
O3 C19 N2 120.6(4)
O3 C19 C18 122.1(4)
N2 C19 C18 117.0(3)
C12 C8 C7 109.2(3)
C12 C8 C9 103.5(3)
C7 C8 C9 117.4(3)
C21 C22 C11 129.6(3)
C15 C7 C8 112.4(3)
C15 C7 C6 112.9(3)
C8 C7 C6 108.2(3)
N1 C12 C8 109.4(3)
N1 C12 C11 117.8(3)
C8 C12 C11 104.9(3)
C22 C21 C20 128.7(4)
C10 C9 C8 106.0(3)
C19 N2 C20 124.3(3)
C16 C15 C7 124.6(4)
N2 C20 C21 114.6(3)
C9 C10 C11 107.2(3)
C19 C18 C11 110.8(3)

loop_
_geom_bond_atom_site_label_1
_geom_bond_atom_site_label_2
_geom_bond_distance
O1 C3 1.365(4)
O1 C14 1.422(5)
O2 C4 1.388(4)
O2 C13 1.423(5)
N1 C1 1.403(4)
N1 C12 1.453(5)
C2 C3 1.385(5)
C2 C1 1.405(5)
C6 C5 1.388(5)
C6 C1 1.395(5)
C6 C7 1.535(5)
C5 C4 1.370(5)
C3 C4 1.400(5)
O3 C19 1.238(4)
C11 C22 1.508(5)
C11 C18 1.538(5)
C11 C12 1.544(5)
C11 C10 1.560(5)
C19 N2 1.324(5)
C19 C18 1.508(5)
C8 C12 1.515(5)
C8 C7 1.533(5)
C8 C9 1.542(5)
C22 C21 1.320(5)
C7 C15 1.496(5)
C21 C20 1.492(5)
C9 C10 1.534(5)
N2 C20 1.460(4)
C15 C16 1.307(6)

loop_
_cod_related_entry_id
_cod_related_entry_database
_cod_related_entry_code
1 ChemSpider 17596867
